data_7111226
loop_
_publ_author_name
'Bond, Andrew D.'

_publ_section_title
;
 C???H????? interactions in the low-temperature crystal structures of
 ??,??-unsaturated linear hydrocarbonsElectronic supplementary (ESI)
 information available: experimental details of crystal growth for 1???4,
 lattice-energy calculations for 1???4 and the n-alkanes, and definition
 and determination of the planar packing densities. See
 http://www.rsc.org/suppdata/cc/b2/b204261d/
;
_journal_issue 16
_journal_name_full 'Chemical Communications'
_journal_page_first 1664
_journal_paper_doi 10.1039/b204261d
_journal_year 2002
_chemical_formula_moiety 'C10 H18'
_chemical_formula_sum 'C10 H18'
_chemical_formula_weight 138.24
_chemical_name_common 1,9-decadiene
_chemical_name_systematic 1,9-decadiene
_space_group_IT_number 14
_symmetry_cell_setting monoclinic
_symmetry_space_group_name_Hall '-P 2ybc'
_symmetry_space_group_name_H-M 'P 1 21/c 1'
_atom_sites_solution_hydrogens difmap
_atom_sites_solution_primary direct
_atom_sites_solution_secondary difmap
_cell_angle_alpha 90.00
_cell_angle_beta 105.31(1)
_cell_angle_gamma 90.00
_cell_formula_units_Z 2
_cell_length_a 11.648(2)
_cell_length_b 4.9005(8)
_cell_length_c 8.819(1)
_cell_measurement_reflns_used 16176
_cell_measurement_temperature 150(2)
_cell_measurement_theta_max 27.48
_cell_measurement_theta_min 1.00
_cell_volume 485.53(13)
_computing_cell_refinement 'HKL Scalepack (Otwinowski & Minor 1997)'
_computing_data_collection 'Collect (Nonius B.V. 1998)'
_computing_data_reduction
;
HKL Denzo and Scalepack (Otwinowski & Minor 1997)
;
_computing_publication_material 'SHELXL-97 (Sheldrick 1997)'
_computing_structure_refinement 'SHELXL-97 (Sheldrick 1997)'
_computing_structure_solution 'SIR-92 (Altomare et al. 1994)'
_diffrn_ambient_temperature 150(2)
_diffrn_measured_fraction_theta_full 0.981
_diffrn_measured_fraction_theta_max 0.981
_diffrn_measurement_device_type 'Nonius KappaCCD'
_diffrn_measurement_method 'Thin slice \w and \f scans'
_diffrn_radiation_monochromator graphite
_diffrn_radiation_source 'fine-focus sealed tube'
_diffrn_radiation_type MoK\a
_diffrn_radiation_wavelength 0.7107
_diffrn_reflns_av_R_equivalents 0.1830
_diffrn_reflns_av_sigmaI/netI 0.1074
_diffrn_reflns_limit_h_max 15
_diffrn_reflns_limit_h_min -12
_diffrn_reflns_limit_k_max 6
_diffrn_reflns_limit_k_min -5
_diffrn_reflns_limit_l_max 11
_diffrn_reflns_limit_l_min -9
_diffrn_reflns_number 3444
_diffrn_reflns_theta_full 27.46
_diffrn_reflns_theta_max 27.46
_diffrn_reflns_theta_min 4.54
_diffrn_standards_number 0
_exptl_absorpt_coefficient_mu 0.052
_exptl_absorpt_correction_type none
_exptl_crystal_colour colourless
_exptl_crystal_density_diffrn 0.946
_exptl_crystal_density_method 'not measured'
_exptl_crystal_description cylinder
_exptl_crystal_F_000 156
_exptl_crystal_size_length 0.35
_exptl_crystal_size_rad 0.15
_refine_diff_density_max 0.266
_refine_diff_density_min -0.206
_refine_diff_density_rms 0.046
_refine_ls_extinction_coef 0.40(16)
_refine_ls_extinction_expression Fc^*^=kFc[1+0.001xFc^2^\l^3^/sin(2\q)]^-1/4^
_refine_ls_extinction_method SHELXL
_refine_ls_goodness_of_fit_ref 1.128
_refine_ls_hydrogen_treatment refall
_refine_ls_matrix_type full
_refine_ls_number_parameters 83
_refine_ls_number_reflns 1091
_refine_ls_number_restraints 0
_refine_ls_restrained_S_all 1.128
_refine_ls_R_factor_all 0.0903
_refine_ls_R_factor_gt 0.0763
_refine_ls_shift/su_max 0.000
_refine_ls_shift/su_mean 0.000
_refine_ls_structure_factor_coef Fsqd
_refine_ls_weighting_details 'calc w=1/[\s^2^(Fo^2^)+(0.1010P)^2^+0.0975P] where P=(Fo^2^+2Fc^2^)/3'
_refine_ls_weighting_scheme calc
_refine_ls_wR_factor_gt 0.2187
_refine_ls_wR_factor_ref 0.2366
_reflns_number_gt 857
_reflns_number_total 1091
_reflns_threshold_expression >2\s(I)
_cod_data_source_file b204261dsup1.cif
_cod_data_source_block 2
_cod_original_sg_symbol_H-M P2(1)/c
_cod_database_code 7111226

loop_
_symmetry_equiv_pos_as_xyz
'x, y, z'
'-x, y+1/2, -z+1/2'
'-x, -y, -z'
'x, -y-1/2, z-1/2'

loop_
_atom_site_label
_atom_site_type_symbol
_atom_site_fract_x
_atom_site_fract_y
_atom_site_fract_z
_atom_site_U_iso_or_equiv
_atom_site_adp_type
_atom_site_occupancy
_atom_site_symmetry_multiplicity
_atom_site_calc_flag
C1 C 0.59284(19) 0.2340(4) 0.6522(2) 0.0521(7) Uani 1 1 d
H1A H 0.558(2) 0.324(6) 0.725(3) 0.068(7) Uiso 1 1 d
H1B H 0.556(2) 0.268(5) 0.538(3) 0.060(6) Uiso 1 1 d
C2 C 0.68743(16) 0.0807(4) 0.6975(2) 0.0424(6) Uani 1 1 d
H2 H 0.720(2) 0.053(5) 0.807(3) 0.057(6) Uiso 1 1 d
C3 C 0.75037(16) -0.0537(3) 0.5890(2) 0.0384(6) Uani 1 1 d
H3A H 0.7050(17) -0.035(4) 0.482(2) 0.036(5) Uiso 1 1 d
H3B H 0.756(2) -0.249(5) 0.608(3) 0.055(6) Uiso 1 1 d
C4 C 0.87453(15) 0.0651(3) 0.60586(18) 0.0365(6) Uani 1 1 d
H4A H 0.871(2) 0.254(6) 0.586(3) 0.052(6) Uiso 1 1 d
H4B H 0.920(2) 0.048(4) 0.713(3) 0.042(5) Uiso 1 1 d
C5 C 0.93856(15) -0.0603(3) 0.49246(18) 0.0361(6) Uani 1 1 d
H5A H 0.8901(19) -0.036(4) 0.385(3) 0.044(5) Uiso 1 1 d
H5B H 0.9458(18) -0.258(5) 0.514(2) 0.044(5) Uiso 1 1 d

loop_
_atom_site_aniso_label
_atom_site_aniso_U_11
_atom_site_aniso_U_22
_atom_site_aniso_U_33
_atom_site_aniso_U_23
_atom_site_aniso_U_13
_atom_site_aniso_U_12
C1 0.0571(12) 0.0517(13) 0.0525(12) -0.0064(8) 0.0236(9) 0.0008(8)
C2 0.0534(11) 0.0415(11) 0.0370(10) -0.0003(6) 0.0202(7) -0.0044(7)
C3 0.0501(10) 0.0294(10) 0.0386(10) 0.0001(6) 0.0166(7) -0.0011(6)
C4 0.0494(10) 0.0292(10) 0.0333(10) -0.0015(6) 0.0150(7) -0.0001(6)
C5 0.0489(11) 0.0276(11) 0.0340(10) -0.0012(6) 0.0148(7) 0.0001(6)

loop_
_atom_type_symbol
_atom_type_description
_atom_type_scat_dispersion_real
_atom_type_scat_dispersion_imag
_atom_type_scat_source
C C 0.0033 0.0016 'International Tables Vol C Tables 4.2.6.8 and 6.1.1.4'
H H 0.0000 0.0000 'International Tables Vol C Tables 4.2.6.8 and 6.1.1.4'

loop_
_geom_angle_atom_site_label_1
_geom_angle_atom_site_label_2
_geom_angle_atom_site_label_3
_geom_angle
_geom_angle_site_symmetry_1
C2 C1 H1A 122.3(15) .
C2 C1 H1B 120.6(14) .
H1A C1 H1B 117(2) .
C1 C2 C3 124.86(16) .
C1 C2 H2 118.5(14) .
C3 C2 H2 116.7(14) .
C2 C3 C4 112.27(14) .
C2 C3 H3A 110.6(12) .
C4 C3 H3A 108.8(12) .
C2 C3 H3B 109.9(15) .
C4 C3 H3B 109.8(15) .
H3A C3 H3B 105.2(18) .
C5 C4 C3 113.33(14) .
C5 C4 H4A 106.4(15) .
C3 C4 H4A 111.2(15) .
C5 C4 H4B 111.9(14) .
C3 C4 H4B 109.1(14) .
H4A C4 H4B 104.6(18) .
C5 C5 C4 113.42(17) 3_756
C5 C5 H5A 109.1(13) 3_756
C4 C5 H5A 109.3(13) .
C5 C5 H5B 109.5(13) 3_756
C4 C5 H5B 107.7(13) .
H5A C5 H5B 107.7(17) .

loop_
_geom_bond_atom_site_label_1
_geom_bond_atom_site_label_2
_geom_bond_distance
_geom_bond_site_symmetry_2
C1 C2 1.306(3) .
C1 H1A 0.95(3) .
C1 H1B 1.00(2) .
C2 C3 1.502(2) .
C2 H2 0.95(2) .
C3 C4 1.529(2) .
C3 H3A 0.96(2) .
C3 H3B 0.97(3) .
C4 C5 1.526(2) .
C4 H4A 0.94(3) .
C4 H4B 0.96(2) .
C5 C5 1.522(3) 3_756
C5 H5A 0.97(2) .
C5 H5B 0.98(3) .

loop_
_geom_torsion_atom_site_label_1
_geom_torsion_atom_site_label_2
_geom_torsion_atom_site_label_3
_geom_torsion_atom_site_label_4
_geom_torsion
_geom_torsion_site_symmetry_4
C1 C2 C3 C4 112.8(2) .
C2 C3 C4 C5 -177.79(13) .
C3 C4 C5 C5 179.21(15) 3_756
